data_7107688
loop_
_publ_author_name
'Xuzhou Yan'
'Peifa Wei'
'Binyuan Xia'
'Feihe Huang'
'Qizhong Zhou'

_publ_section_title
;
 Pseudorotaxanes from self-assembly of two crown ether-based cryptands and
 a 1,2-bis(pyridinium) ethane derivative
;
_journal_name_full Chem.Commun.
_journal_page_first 4968
_journal_paper_doi 10.1039/c2cc31374j
_journal_volume 48
_journal_year 2012
_chemical_formula_moiety '2(C37 H45 N O14), C18 H22 N2 O4, 2(C3 H6 O), 2(F6 P)'
_chemical_formula_sum 'C98 H124 F12 N4 O34 P2'
_chemical_formula_weight 2191.95
_chemical_name_systematic
;
?
;
_space_group_IT_number 2
_symmetry_cell_setting triclinic
_symmetry_space_group_name_Hall '-P 1'
_symmetry_space_group_name_H-M 'P -1'
_atom_sites_solution_hydrogens geom
_atom_sites_solution_primary direct
_atom_sites_solution_secondary difmap
_audit_creation_method SHELXL-97
_cell_angle_alpha 99.5446(17)
_cell_angle_beta 104.4477(18)
_cell_angle_gamma 108.5331(19)
_cell_formula_units_Z 2
_cell_length_a 14.0344(3)
_cell_length_b 18.4366(4)
_cell_length_c 22.9640(5)
_cell_measurement_reflns_used 26638
_cell_measurement_temperature 293(2)
_cell_measurement_theta_max 67.0244
_cell_measurement_theta_min 2.6208
_cell_volume 5257.5(2)
_computing_cell_refinement
;
CrysAlisPro, Oxford Diffraction Ltd.,
Version 1.171.33.52 (release 06-11-2009 CrysAlis171 .NET)
(compiled Nov 6 2009,16:24:50)
;
_computing_data_collection
;
CrysAlisPro, Oxford Diffraction Ltd.,
Version 1.171.33.52 (release 06-11-2009 CrysAlis171 .NET)
(compiled Nov 6 2009,16:24:50)
;
_computing_data_reduction
;
CrysAlisPro, Oxford Diffraction Ltd.,
Version 1.171.33.52 (release 06-11-2009 CrysAlis171 .NET)
(compiled Nov 6 2009,16:24:50)
;
_computing_molecular_graphics
;
OLEX2: a complete structure solution, refinement and analysis program.
Dolomanov et al., J. Appl. Cryst. (2009). 42, 339-341
;
_computing_publication_material
;
OLEX2: a complete structure solution, refinement and analysis program.
Dolomanov et al., J. Appl. Cryst. (2009). 42, 339-341
;
_diffrn_ambient_temperature 293(2)
_diffrn_detector_area_resol_mean 10.3592
_diffrn_measured_fraction_theta_full 0.994
_diffrn_measured_fraction_theta_max 0.994
_diffrn_measurement_device_type 'Xcalibur, Atlas, Gemini ultra'
_diffrn_measurement_method '\w scans'
_diffrn_radiation_monochromator graphite
_diffrn_radiation_source 'fine-focus sealed tube'
_diffrn_radiation_type CuK\a
_diffrn_radiation_wavelength 1.54184
_diffrn_reflns_av_R_equivalents 0.0472
_diffrn_reflns_av_sigmaI/netI 0.0328
_diffrn_reflns_limit_h_max 16
_diffrn_reflns_limit_h_min -16
_diffrn_reflns_limit_k_max 20
_diffrn_reflns_limit_k_min -21
_diffrn_reflns_limit_l_max 27
_diffrn_reflns_limit_l_min -26
_diffrn_reflns_number 76330
_diffrn_reflns_theta_full 67.14
_diffrn_reflns_theta_max 67.14
_diffrn_reflns_theta_min 2.62
_exptl_absorpt_coefficient_mu 1.280
_exptl_absorpt_correction_T_max 0.774
_exptl_absorpt_correction_T_min 0.772
_exptl_absorpt_correction_type multi-scan
_exptl_absorpt_process_details
;
CrysAlisPro, Oxford Diffraction Ltd.,
Version 1.171.33.53 (release 17-11-2009 CrysAlis171 .NET)
(compiled Nov 17 2009,16:58:22)
Empirical absorption correction using spherical harmonics,
implemented in SCALE3 ABSPACK scaling algorithm.
;
_exptl_crystal_colour yellow
_exptl_crystal_density_diffrn 1.385
_exptl_crystal_density_method 'not measured'
_exptl_crystal_description block
_exptl_crystal_F_000 2300
_exptl_crystal_size_max 0.24
_exptl_crystal_size_mid 0.23
_exptl_crystal_size_min 0.20
_refine_diff_density_max 1.197
_refine_diff_density_min -0.956
_refine_diff_density_rms 0.081
_refine_ls_extinction_method none
_refine_ls_goodness_of_fit_ref 1.052
_refine_ls_hydrogen_treatment constr
_refine_ls_matrix_type full
_refine_ls_number_parameters 1378
_refine_ls_number_reflns 18669
_refine_ls_number_restraints 0
_refine_ls_restrained_S_all 1.052
_refine_ls_R_factor_all 0.1157
_refine_ls_R_factor_gt 0.0921
_refine_ls_shift/su_max 0.000
_refine_ls_shift/su_mean 0.000
_refine_ls_structure_factor_coef Fsqd
_refine_ls_weighting_details 'calc w=1/[\s^2^(Fo^2^)+(0.1409P)^2^+10.0538P] where P=(Fo^2^+2Fc^2^)/3'
_refine_ls_weighting_scheme calc
_refine_ls_wR_factor_gt 0.2486
_refine_ls_wR_factor_ref 0.2740
_reflns_number_gt 13924
_reflns_number_total 18669
_reflns_threshold_expression >2sigma(I)
_cod_data_source_file c2cc31374j.txt
_cod_data_source_block 100914_xz_11
_cod_original_cell_volume 5257.53(19)
_cod_database_code 7107688

loop_
_symmetry_equiv_pos_as_xyz
'x, y, z'
'-x, -y, -z'

loop_
_atom_site_label
_atom_site_type_symbol
_atom_site_fract_x
_atom_site_fract_y
_atom_site_fract_z
_atom_site_U_iso_or_equiv
_atom_site_adp_type
_atom_site_occupancy
_atom_site_symmetry_multiplicity
_atom_site_calc_flag
_atom_site_refinement_flags
_atom_site_disorder_assembly
_atom_site_disorder_group
P1 P 0.73507(12) -0.28847(8) 0.09280(8) 0.0646(4) Uani 1 1 d . . .
P2 P 0.44755(13) -0.45024(13) 0.32015(7) 0.0790(5) Uani 1 1 d . . .
F1 F 0.6599(3) -0.2789(3) 0.1322(2) 0.1187(16) Uani 1 1 d . . .
F2 F 0.6669(5) -0.2819(5) 0.0343(3) 0.169(3) Uani 1 1 d . . .
F3 F 0.6643(11) -0.3741(3) 0.0716(5) 0.293(7) Uani 1 1 d . . .
F4 F 0.8027(6) -0.3091(8) 0.0586(4) 0.280(6) Uani 1 1 d . . .
F5 F 0.7905(10) -0.2014(4) 0.1152(4) 0.257(6) Uani 1 1 d . . .
F6 F 0.4497(3) -0.4835(3) 0.37979(17) 0.1003(13) Uani 1 1 d . . .
F7 F 0.4846(4) -0.5166(3) 0.2901(2) 0.1122(15) Uani 1 1 d . . .
F8 F 0.5685(4) -0.3992(3) 0.3526(2) 0.1279(18) Uani 1 1 d . . .
F9 F 0.4448(6) -0.4204(4) 0.2603(2) 0.149(2) Uani 1 1 d . . .
F10 F 0.4222(10) -0.3825(7) 0.3511(3) 0.298(7) Uani 1 1 d . . .
F11 F 0.8066(9) -0.2889(8) 0.1554(4) 0.283(7) Uani 1 1 d . . .
F12 F 0.3328(4) -0.5087(8) 0.2898(2) 0.292(7) Uani 1 1 d . . .
O1 O 0.49367(19) -0.19504(16) 0.21913(11) 0.0358(6) Uani 1 1 d . . .
O2 O 0.3975(2) -0.29563(17) 0.13223(12) 0.0399(6) Uani 1 1 d . . .
O3 O 0.5113(2) 0.16655(17) 0.27671(11) 0.0391(6) Uani 1 1 d . . .
O4 O 0.8443(2) -0.06741(16) 0.50071(13) 0.0425(6) Uani 1 1 d . . .
O5 O 0.7968(2) -0.17279(17) 0.37955(13) 0.0421(6) Uani 1 1 d . . .
O6 O 0.8032(2) 0.06116(17) 0.26207(13) 0.0418(6) Uani 1 1 d . . .
O7 O 0.6084(2) 0.22933(16) 0.55254(11) 0.0366(6) Uani 1 1 d . . .
O8 O 0.8243(2) -0.07187(17) 0.29805(13) 0.0426(6) Uani 1 1 d . . .
O9 O 0.6052(2) 0.26953(17) 0.36145(13) 0.0436(7) Uani 1 1 d . . .
O10 O 0.8594(2) 0.07460(16) 0.58335(14) 0.0443(7) Uani 1 1 d . . .
O11 O 1.2457(2) 0.51200(16) 0.50198(13) 0.0408(6) Uani 1 1 d . . .
O12 O 0.1935(2) 0.13926(17) 0.15005(14) 0.0438(7) Uani 1 1 d . . .
O13 O 0.1937(2) -0.09932(17) 0.21518(15) 0.0468(7) Uani 1 1 d . . .
O14 O 0.9639(2) 0.34368(17) 0.31206(14) 0.0472(7) Uani 1 1 d . . .
O15 O 0.0529(2) -0.38260(17) 0.19596(15) 0.0487(7) Uani 1 1 d . . .
O16 O 0.1528(2) 0.04175(17) 0.24878(14) 0.0468(7) Uani 1 1 d . . .
O17 O 1.0484(2) 0.36055(16) 0.63735(15) 0.0453(7) Uani 1 1 d . . .
O18 O 1.1289(2) 0.50518(18) 0.37439(14) 0.0482(7) Uani 1 1 d . . .
O19 O 0.3774(2) -0.2299(2) -0.05733(12) 0.0470(7) Uani 1 1 d . . .
O20 O 0.1712(2) 0.0740(2) 0.02308(15) 0.0525(8) Uani 1 1 d . . .
O21 O 0.4825(3) 0.1342(2) 0.57033(14) 0.0625(10) Uani 1 1 d . . .
O22 O 0.1150(3) -0.10799(18) 0.06067(15) 0.0524(8) Uani 1 1 d . . .
O23 O 0.2727(3) -0.11711(19) 0.06391(17) 0.0588(9) Uani 1 1 d . . .
O24 O 1.2147(3) 0.4645(2) 0.60603(16) 0.0677(11) Uani 1 1 d . . .
O25 O -0.2634(3) -0.5263(2) -0.01267(17) 0.0600(9) Uani 1 1 d . . .
O26 O 0.1521(2) -0.0551(2) -0.07661(17) 0.0603(9) Uani 1 1 d . A .
O27 O 0.5200(3) -0.1518(3) -0.07328(16) 0.0973(18) Uani 1 1 d . . .
O28 O -0.0587(5) -0.3242(4) -0.1293(3) 0.0619(13) Uani 0.50 1 d P A 2
O29 O -0.134(3) -0.5188(9) 0.1118(15) 0.082(5) Uani 0.50 1 d P B 1
O30 O 0.6537(3) -0.5865(2) 0.20417(17) 0.0656(9) Uani 1 1 d . C .
O31 O 0.2144(7) -0.7104(5) 0.4249(4) 0.144(2) Uiso 1 1 d . . .
O32 O 0.8884(3) 0.10869(19) 0.42536(15) 0.0568(8) Uani 1 1 d . . .
O33 O 0.7270(3) 0.10964(18) 0.4201(2) 0.0721(12) Uani 1 1 d . . .
O34 O -0.0727(5) -0.3411(4) -0.1745(3) 0.0619(13) Uani 0.50 1 d P A 1
O35 O -0.143(3) -0.4930(9) 0.1155(15) 0.082(5) Uani 0.50 1 d P B 2
O36 O -0.2187(8) -0.4551(8) -0.0999(7) 0.061(2) Uani 0.50 1 d P A 1
O37 O -0.1707(8) -0.4336(9) -0.0951(7) 0.061(2) Uani 0.50 1 d P A 2
N N 0.9537(2) 0.39269(18) 0.49965(14) 0.0336(7) Uani 1 1 d . E .
N2 N 0.0563(3) -0.3919(2) 0.04108(17) 0.0430(8) Uani 1 1 d . . .
N34 N 0.4768(2) -0.2000(2) 0.06268(14) 0.0350(7) Uani 1 1 d . . .
N40 N 0.5184(2) 0.18093(18) 0.43269(13) 0.0312(6) Uani 1 1 d . . .
C1 C 0.6842(3) 0.2080(2) 0.25945(16) 0.0366(8) Uani 1 1 d . . .
C2 C 0.4635(3) -0.2303(2) 0.15763(16) 0.0331(8) Uani 1 1 d . . .
C3 C 0.7992(3) 0.1353(2) 0.27001(17) 0.0362(8) Uani 1 1 d . . .
C4 C 0.8726(3) 0.2773(2) 0.29347(17) 0.0383(9) Uani 1 1 d . . .
C5 C 0.4768(3) 0.1538(2) 0.37033(17) 0.0332(8) Uani 1 1 d . . .
C6 C 0.2355(3) -0.3103(2) 0.22331(16) 0.0355(8) Uani 1 1 d . . .
H6 H 0.2465 -0.3572 0.2247 0.043 Uiso 1 1 calc R . .
C7 C 0.9633(3) 0.2166(2) 0.61106(17) 0.0331(8) Uani 1 1 d . . .
H7 H 1.0253 0.2093 0.6096 0.040 Uiso 1 1 calc R . .
C8 C 0.8689(3) 0.1516(2) 0.59850(17) 0.0351(8) Uani 1 1 d . . .
C9 C 0.5206(3) -0.1763(2) 0.12484(16) 0.0329(8) Uani 1 1 d . . .
C10 C 0.5394(3) 0.2043(2) 0.33759(16) 0.0336(8) Uani 1 1 d . . .
C11 C 0.8879(3) 0.2055(2) 0.29016(17) 0.0371(8) Uani 1 1 d . . .
H11 H 0.9559 0.2048 0.3012 0.045 Uiso 1 1 calc R . .
C12 C 0.3208(3) -0.2403(2) 0.23538(16) 0.0350(8) Uani 1 1 d . . .
C13 C 0.3046(3) -0.1705(3) 0.23283(17) 0.0389(9) Uani 1 1 d . . .
H13 H 0.3621 -0.1235 0.2408 0.047 Uiso 1 1 calc R . .
C14 C 0.2020(3) -0.1708(2) 0.21830(18) 0.0389(9) Uani 1 1 d . . .
C15 C 0.1155(3) -0.2407(2) 0.20717(18) 0.0374(8) Uani 1 1 d . . .
H15 H 0.0472 -0.2407 0.1986 0.045 Uiso 1 1 calc R . .
C16 C 0.4317(3) -0.2408(3) 0.25225(17) 0.0383(9) Uani 1 1 d . . .
H16A H 0.4668 -0.2185 0.2969 0.046 Uiso 1 1 calc R . .
H16B H 0.4278 -0.2951 0.2418 0.046 Uiso 1 1 calc R . .
C17 C 0.9621(3) 0.2921(2) 0.62562(17) 0.0344(8) Uani 1 1 d . . .
C18 C 0.7774(3) 0.2394(2) 0.61638(15) 0.0338(8) Uani 1 1 d . . .
C19 C 0.1332(3) -0.3105(2) 0.20902(17) 0.0363(8) Uani 1 1 d . . .
C20 C 0.5188(3) 0.1677(2) 0.53539(17) 0.0351(8) Uani 1 1 d . . .
C21 C 0.7719(3) 0.2791(2) 0.27910(17) 0.0369(8) Uani 1 1 d . . .
H21 H 0.7628 0.3273 0.2825 0.044 Uiso 1 1 calc R . .
C22 C 0.6971(3) 0.1368(3) 0.25430(17) 0.0382(9) Uani 1 1 d . . .
H22 H 0.6379 0.0896 0.2404 0.046 Uiso 1 1 calc R . .
C23 C 0.4668(3) 0.1412(2) 0.46593(17) 0.0336(8) Uani 1 1 d . . .
C24 C 0.8698(3) 0.3044(2) 0.62815(17) 0.0344(8) Uani 1 1 d . . .
H24 H 0.8703 0.3556 0.6376 0.041 Uiso 1 1 calc R . .
C25 C 0.9046(3) 0.0546(3) 0.2826(2) 0.0422(9) Uani 1 1 d . . .
H25B H 0.9368 0.0772 0.3274 0.051 Uiso 1 1 calc R . .
H25A H 0.9514 0.0832 0.2624 0.051 Uiso 1 1 calc R . .
C26 C 0.7768(3) 0.1637(2) 0.60161(17) 0.0364(8) Uani 1 1 d . . .
H26 H 0.7146 0.1203 0.5936 0.044 Uiso 1 1 calc R . .
C27 C 0.7960(3) -0.1553(2) 0.27938(19) 0.0449(10) Uani 1 1 d . . .
H27B H 0.8594 -0.1677 0.2864 0.054 Uiso 1 1 calc R . .
H27A H 0.7555 -0.1759 0.2353 0.054 Uiso 1 1 calc R . .
C28 C 0.6098(3) -0.1085(2) 0.15637(18) 0.0383(9) Uani 1 1 d . . .
H28 H 0.6349 -0.0928 0.1998 0.046 Uiso 1 1 calc R . .
C29 C 0.9206(3) -0.0296(2) 0.56097(19) 0.0426(9) Uani 1 1 d . . .
H29B H 0.9838 -0.0414 0.5630 0.051 Uiso 1 1 calc R . .
H29A H 0.8920 -0.0494 0.5921 0.051 Uiso 1 1 calc R . .
C30 C -0.1268(3) -0.4684(3) 0.1712(2) 0.0535(12) Uani 1 1 d . . .
H30D H -0.0967 -0.4997 0.1944 0.064 Uiso 0.50 1 calc PR B 2
H30C H -0.1924 -0.4711 0.1791 0.064 Uiso 0.50 1 calc PR B 2
H30B H -0.1072 -0.4928 0.2041 0.064 Uiso 0.50 1 calc PR B 1
H30A H -0.1968 -0.4681 0.1683 0.064 Uiso 0.50 1 calc PR B 1
C31 C 0.1308(3) -0.2335(2) 0.05004(18) 0.0386(9) Uani 1 1 d . . .
C32 C 0.7381(3) -0.1876(3) 0.4213(2) 0.0488(10) Uani 1 1 d . . .
H32B H 0.7031 -0.2443 0.4145 0.059 Uiso 1 1 calc R . .
H32A H 0.6842 -0.1648 0.4141 0.059 Uiso 1 1 calc R . .
C33 C 0.1598(3) -0.3534(2) 0.0493(2) 0.0446(10) Uani 1 1 d . . .
H33 H 0.2053 -0.3808 0.0525 0.054 Uiso 1 1 calc R . .
C34 C 0.9487(3) 0.0582(2) 0.57427(19) 0.0391(9) Uani 1 1 d . . .
H34B H 1.0103 0.0852 0.6114 0.047 Uiso 1 1 calc R . .
H34A H 0.9655 0.0768 0.5396 0.047 Uiso 1 1 calc R . .
C35 C 0.5263(3) -0.1561(3) 0.03051(18) 0.0415(9) Uani 1 1 d . . .
C36 C 0.1983(3) -0.2742(2) 0.05277(19) 0.0417(9) Uani 1 1 d . . .
H36 H 0.2692 -0.2481 0.0570 0.050 Uiso 1 1 calc R . .
C37 C 0.0890(3) -0.0969(3) 0.2007(2) 0.0416(9) Uani 1 1 d . . .
H37B H 0.0612 -0.1055 0.2347 0.050 Uiso 1 1 calc R . .
H37A H 0.0414 -0.1383 0.1633 0.050 Uiso 1 1 calc R . .
C38 C 1.1949(4) 0.4620(3) 0.3903(2) 0.0474(10) Uani 1 1 d . . .
H38B H 1.2232 0.4508 0.3569 0.057 Uiso 1 1 calc R . .
H38A H 1.1536 0.4119 0.3957 0.057 Uiso 1 1 calc R . .
C39 C 0.6768(3) 0.2520(3) 0.61717(16) 0.0385(9) Uani 1 1 d . . .
H39A H 0.6418 0.2197 0.6407 0.046 Uiso 1 1 calc R . .
H39B H 0.6927 0.3073 0.6365 0.046 Uiso 1 1 calc R . .
C40 C 0.0383(4) -0.1938(3) -0.1115(2) 0.0566(12) Uani 1 1 d . A .
H40 H -0.0213 -0.1830 -0.1093 0.068 Uiso 1 1 calc R . .
C41 C 1.2287(3) 0.4387(3) 0.6603(2) 0.0471(10) Uani 1 1 d . . .
H41A H 1.2180 0.4734 0.6926 0.056 Uiso 1 1 calc R . .
H41B H 1.3001 0.4396 0.6753 0.056 Uiso 1 1 calc R . .
C42 C 0.9525(4) 0.4155(3) 0.3034(2) 0.0484(10) Uani 1 1 d . . .
H42B H 0.9229 0.4352 0.3336 0.058 Uiso 1 1 calc R . .
H42A H 0.9045 0.4059 0.2619 0.058 Uiso 1 1 calc R . .
C43 C 0.7310(3) -0.1922(3) 0.3168(2) 0.0469(10) Uani 1 1 d . . .
H43A H 0.6740 -0.1728 0.3152 0.056 Uiso 1 1 calc R . .
H43B H 0.6997 -0.2494 0.2997 0.056 Uiso 1 1 calc R . .
C44 C 0.5742(3) 0.2105(3) 0.24301(17) 0.0406(9) Uani 1 1 d . . .
H44B H 0.5800 0.2653 0.2532 0.049 Uiso 1 1 calc R . .
H44A H 0.5384 0.1879 0.1985 0.049 Uiso 1 1 calc R . .
C45 C 0.6198(3) -0.0897(3) 0.05782(19) 0.0489(11) Uani 1 1 d . . .
H45 H 0.6539 -0.0628 0.0333 0.059 Uiso 1 1 calc R . .
C46 C 0.3849(3) 0.0872(3) 0.33998(18) 0.0425(9) Uani 1 1 d . . .
H46 H 0.3604 0.0688 0.2967 0.051 Uiso 1 1 calc R . .
C47 C 1.2845(3) 0.5096(3) 0.4496(2) 0.0470(10) Uani 1 1 d . . .
H47B H 1.3376 0.4859 0.4555 0.056 Uiso 1 1 calc R . .
H47A H 1.3177 0.5632 0.4468 0.056 Uiso 1 1 calc R . .
C48 C 0.0668(3) -0.0354(3) -0.0644(2) 0.0519(11) Uani 1 1 d . . .
H48A H 0.0439 -0.0610 -0.0340 0.062 Uiso 1 1 calc R . .
H48B H 0.0069 -0.0534 -0.1025 0.062 Uiso 1 1 calc R . .
C49 C 0.0963(3) -0.0175(2) 0.19109(19) 0.0411(9) Uani 1 1 d . . .
H49A H 0.1327 -0.0061 0.1609 0.049 Uiso 1 1 calc R . .
H49B H 0.0256 -0.0174 0.1749 0.049 Uiso 1 1 calc R . .
C50 C 0.3305(3) 0.0489(3) 0.37544(19) 0.0491(11) Uani 1 1 d . . .
H50 H 0.2669 0.0054 0.3563 0.059 Uiso 1 1 calc R . .
C51 C 0.3712(3) 0.0757(3) 0.43934(19) 0.0456(10) Uani 1 1 d . . .
H51 H 0.3360 0.0508 0.4642 0.055 Uiso 1 1 calc R . .
C52 C 1.3307(3) 0.5395(3) 0.5592(2) 0.0480(10) Uani 1 1 d . . .
H52B H 1.3790 0.5923 0.5627 0.058 Uiso 1 1 calc R . .
H52A H 1.3699 0.5046 0.5601 0.058 Uiso 1 1 calc R . .
C53 C 0.2100(4) 0.1563(3) 0.0513(2) 0.0550(12) Uani 1 1 d . . .
H53A H 0.1515 0.1745 0.0459 0.066 Uiso 1 1 calc R . .
H53B H 0.2583 0.1847 0.0318 0.066 Uiso 1 1 calc R . .
C54 C 0.8883(4) -0.0310(3) 0.2663(2) 0.0456(10) Uani 1 1 d . . .
H54A H 0.8545 -0.0537 0.2217 0.055 Uiso 1 1 calc R . .
H54B H 0.9565 -0.0366 0.2778 0.055 Uiso 1 1 calc R . .
C55 C 1.0604(4) 0.4761(3) 0.3117(2) 0.0550(12) Uani 1 1 d . . .
H55B H 1.0939 0.4521 0.2862 0.066 Uiso 1 1 calc R . .
H55A H 1.0510 0.5204 0.2967 0.066 Uiso 1 1 calc R . .
C56 C -0.0120(3) -0.3545(3) 0.0368(2) 0.0467(10) Uani 1 1 d . . .
H56 H -0.0833 -0.3827 0.0305 0.056 Uiso 1 1 calc R . .
C57 C 0.1633(4) 0.1201(3) 0.2459(2) 0.0513(11) Uani 1 1 d . . .
H57B H 0.1848 0.1531 0.2881 0.062 Uiso 1 1 calc R . .
H57A H 0.0942 0.1191 0.2236 0.062 Uiso 1 1 calc R . .
C58 C 0.2157(3) -0.2266(3) -0.11949(18) 0.0481(11) Uani 1 1 d . . .
C59 C 0.0317(4) -0.2705(4) -0.1297(3) 0.0701(16) Uani 1 1 d . . .
C60 C -0.0503(3) -0.3841(3) 0.1902(2) 0.0520(11) Uani 1 1 d . B .
H60A H -0.0708 -0.3573 0.1591 0.062 Uiso 1 1 calc R . .
H60B H -0.0513 -0.3566 0.2297 0.062 Uiso 1 1 calc R . .
C61 C 1.1495(3) 0.3562(3) 0.6450(2) 0.0459(10) Uani 1 1 d . . .
H61A H 1.1495 0.3242 0.6069 0.055 Uiso 1 1 calc R . .
H61B H 1.1673 0.3320 0.6785 0.055 Uiso 1 1 calc R . .
C62 C 0.2667(4) 0.1724(3) 0.1194(2) 0.0540(11) Uani 1 1 d . . .
H62A H 0.3206 0.1495 0.1248 0.065 Uiso 1 1 calc R . .
H62B H 0.3016 0.2293 0.1380 0.065 Uiso 1 1 calc R . .
C63 C 0.6612(3) -0.0643(3) 0.12226(19) 0.0466(10) Uani 1 1 d . . .
H63 H 0.7219 -0.0187 0.1422 0.056 Uiso 1 1 calc R . .
C64 C 0.1057(4) 0.0524(3) -0.0401(2) 0.0529(11) Uani 1 1 d . . .
H64B H 0.1460 0.0782 -0.0646 0.063 Uiso 1 1 calc R . .
H64A H 0.0461 0.0690 -0.0427 0.063 Uiso 1 1 calc R . .
C65 C 0.8127(4) -0.1511(2) 0.4871(2) 0.0487(10) Uani 1 1 d . . .
H65A H 0.7776 -0.1709 0.5159 0.058 Uiso 1 1 calc R . .
H65B H 0.8746 -0.1653 0.4918 0.058 Uiso 1 1 calc R . .
C66 C 0.1352(3) -0.1335(3) -0.0966(2) 0.0497(11) Uani 1 1 d . . .
C67 C 0.0166(4) -0.4787(2) 0.0342(2) 0.0498(11) Uani 1 1 d . . .
H67A H -0.0435 -0.4943 0.0494 0.060 Uiso 1 1 calc R . .
H67B H 0.0720 -0.4928 0.0584 0.060 Uiso 1 1 calc R . .
C68 C 0.4757(3) -0.1791(3) -0.03889(18) 0.0470(10) Uani 1 1 d . . .
C69 C 0.0237(3) -0.2745(3) 0.0418(2) 0.0460(10) Uani 1 1 d . . .
H69 H -0.0228 -0.2479 0.0396 0.055 Uiso 1 1 calc R . .
C70 C 0.2237(4) -0.1497(4) -0.1011(2) 0.0568(13) Uani 1 1 d . A .
H70 H 0.2886 -0.1082 -0.0916 0.068 Uiso 1 1 calc R . .
C71 C 0.1707(4) -0.1456(2) 0.05838(19) 0.0441(10) Uani 1 1 d . . .
C72 C 0.2417(4) 0.1584(3) 0.2148(2) 0.0590(13) Uani 1 1 d . . .
H72B H 0.2699 0.2155 0.2317 0.071 Uiso 1 1 calc R . .
H72A H 0.3004 0.1404 0.2236 0.071 Uiso 1 1 calc R . .
C73 C 0.1199(4) -0.2876(3) -0.1340(2) 0.0580(12) Uani 1 1 d . A .
H73 H 0.1138 -0.3399 -0.1465 0.070 Uiso 1 1 calc R . .
C74 C 0.3131(4) -0.2424(4) -0.12191(18) 0.0543(12) Uani 1 1 d . . .
H74B H 0.2937 -0.2965 -0.1458 0.065 Uiso 1 1 calc R . .
H74A H 0.3528 -0.2065 -0.1415 0.065 Uiso 1 1 calc R . .
C75 C 1.2885(4) 0.5415(3) 0.6125(2) 0.0508(11) Uani 1 1 d . . .
H75B H 1.3464 0.5584 0.6514 0.061 Uiso 1 1 calc R . .
H75A H 1.2536 0.5792 0.6134 0.061 Uiso 1 1 calc R . .
C76 C 0.3256(5) -0.0313(3) 0.0772(3) 0.0675(15) Uani 1 1 d . . .
H76B H 0.3712 -0.0189 0.0517 0.081 Uiso 1 1 calc R . .
H76A H 0.2733 -0.0073 0.0675 0.081 Uiso 1 1 calc R . .
C77 C -0.0678(8) -0.3975(6) -0.1432(5) 0.0578(17) Uani 0.50 1 d P A 2
H77A H -0.0202 -0.4066 -0.1091 0.069 Uiso 0.50 1 calc PR A 2
H77B H -0.0475 -0.4086 -0.1801 0.069 Uiso 0.50 1 calc PR A 2
C78 C -0.3098(5) -0.5506(4) 0.0336(4) 0.085(2) Uani 1 1 d . B .
H78B H -0.3760 -0.5960 0.0134 0.102 Uiso 1 1 calc R . .
H78A H -0.3254 -0.5078 0.0546 0.102 Uiso 1 1 calc R . .
C79 C -0.2365(4) -0.5717(4) 0.0796(3) 0.0713(16) Uani 1 1 d . . .
H79A H -0.2703 -0.5857 0.1103 0.086 Uiso 1 1 calc R B 1
H79B H -0.2315 -0.6195 0.0580 0.086 Uiso 1 1 calc R B 1
C80 C -0.1812(9) -0.4532(7) -0.1552(5) 0.067(2) Uani 0.50 1 d P A 2
H80A H -0.2341 -0.4385 -0.1811 0.080 Uiso 0.50 1 calc PR A 2
H80B H -0.1935 -0.5086 -0.1713 0.080 Uiso 0.50 1 calc PR A 2
C81 C 0.3872(6) -0.0007(4) 0.1417(4) 0.101(2) Uani 1 1 d . . .
H81C H 0.4418 -0.0219 0.1503 0.151 Uiso 1 1 calc R . .
H81A H 0.3422 -0.0157 0.1665 0.151 Uiso 1 1 calc R . .
H81B H 0.4191 0.0561 0.1517 0.151 Uiso 1 1 calc R . .
C82 C 0.5831(4) -0.5691(3) 0.1753(2) 0.0599(12) Uani 1 1 d . . .
C83 C 0.5932(5) -0.4860(4) 0.1766(3) 0.0701(15) Uani 1 1 d . C .
H83B H 0.5732 -0.4813 0.1347 0.105 Uiso 1 1 calc R . .
H83C H 0.6655 -0.4508 0.1985 0.105 Uiso 1 1 calc R . .
H83A H 0.5476 -0.4723 0.1975 0.105 Uiso 1 1 calc R . .
C84 C 0.483(3) -0.632(2) 0.1200(13) 0.083(6) Uani 0.50 1 d P C 1
H84B H 0.4204 -0.6396 0.1317 0.124 Uiso 0.50 1 calc PR C 1
H84C H 0.4927 -0.6814 0.1114 0.124 Uiso 0.50 1 calc PR C 1
H84A H 0.4760 -0.6127 0.0834 0.124 Uiso 0.50 1 calc PR C 1
C85 C 0.3963(7) -0.6611(4) 0.4890(4) 0.097(2) Uani 1 1 d . . .
H85C H 0.4343 -0.6959 0.4869 0.145 Uiso 1 1 calc R . .
H85B H 0.3695 -0.6634 0.5236 0.145 Uiso 1 1 calc R . .
H85A H 0.4431 -0.6077 0.4946 0.145 Uiso 1 1 calc R . .
C86 C 0.3363(9) -0.6803(5) 0.3716(4) 0.127(3) Uani 1 1 d . . .
H86C H 0.3728 -0.7153 0.3645 0.190 Uiso 1 1 calc R . .
H86A H 0.3819 -0.6268 0.3767 0.190 Uiso 1 1 calc R . .
H86B H 0.2733 -0.6952 0.3365 0.190 Uiso 1 1 calc R . .
C87 C 0.3059(6) -0.6862(4) 0.4300(5) 0.097(2) Uani 1 1 d . . .
C88 C 1.0155(3) 0.3554(2) 0.48395(18) 0.0366(8) Uani 1 1 d . . .
H88 H 1.0860 0.3847 0.4892 0.044 Uiso 1 1 calc R . .
C89 C 0.8697(3) 0.2316(2) 0.45255(16) 0.0350(8) Uani 1 1 d . . .
C90 C 0.8060(3) 0.2713(2) 0.46780(17) 0.0354(8) Uani 1 1 d . E .
H90 H 0.7348 0.2433 0.4620 0.043 Uiso 1 1 calc R . .
C91 C 0.9998(3) 0.4797(2) 0.52626(18) 0.0376(8) Uani 1 1 d . . .
H91B H 1.0718 0.4957 0.5540 0.045 Uiso 1 1 calc R . .
H91A H 0.9583 0.4954 0.5502 0.045 Uiso 1 1 calc R . .
C92 C 0.8302(4) 0.1425(2) 0.43079(18) 0.0438(10) Uani 1 1 d . E .
C93 C 0.9755(3) 0.2749(2) 0.46032(18) 0.0374(8) Uani 1 1 d . E .
H93 H 1.0185 0.2493 0.4495 0.045 Uiso 1 1 calc R . .
C94 C 0.8500(3) 0.3518(2) 0.49143(17) 0.0349(8) Uani 1 1 d . . .
H94 H 0.8084 0.3789 0.5020 0.042 Uiso 1 1 calc R E .
C95 C 0.6240(8) -0.0117(6) 0.3454(5) 0.0465(18) Uani 0.50 1 d P D 2
H95A H 0.5807 0.0194 0.3396 0.070 Uiso 0.50 1 calc PR D 2
H95C H 0.5839 -0.0614 0.3511 0.070 Uiso 0.50 1 calc PR D 2
H95B H 0.6457 -0.0214 0.3094 0.070 Uiso 0.50 1 calc PR D 2
C96 C 0.6688(8) 0.0251(5) 0.4151(5) 0.0443(15) Uani 0.50 1 d P E 1
H96A H 0.6421 0.0201 0.4499 0.053 Uiso 0.50 1 calc PR E 1
H96B H 0.7149 -0.0045 0.4148 0.053 Uiso 0.50 1 calc PR E 1
C97 C -0.1627(8) -0.3390(6) -0.1607(5) 0.0578(17) Uani 0.50 1 d P A 1
H97B H -0.2244 -0.3799 -0.1927 0.069 Uiso 0.50 1 calc PR A 1
H97A H -0.1676 -0.2883 -0.1632 0.069 Uiso 0.50 1 calc PR A 1
C98 C -0.1683(10) -0.3496(6) -0.1024(5) 0.067(2) Uani 0.50 1 d P A 1
H98B H -0.2142 -0.3246 -0.0902 0.080 Uiso 0.50 1 calc PR A 1
H98A H -0.0980 -0.3225 -0.0718 0.080 Uiso 0.50 1 calc PR A 1
C99 C 0.6936(8) 0.0202(5) 0.3863(5) 0.0443(15) Uani 0.50 1 d P D 2
H99A H 0.7537 0.0155 0.3747 0.053 Uiso 0.50 1 calc PR D 2
H99B H 0.6857 -0.0089 0.4174 0.053 Uiso 0.50 1 calc PR D 2
C100 C 0.5778(8) -0.0058(6) 0.3541(5) 0.0465(18) Uani 0.50 1 d P E 1
H10J H 0.5951 0.0264 0.3265 0.070 Uiso 0.50 1 calc PR E 1
H10K H 0.5147 -0.0035 0.3621 0.070 Uiso 0.50 1 calc PR E 1
H10L H 0.5660 -0.0597 0.3352 0.070 Uiso 0.50 1 calc PR E 1
C101 C 0.478(3) -0.632(2) 0.1460(13) 0.083(6) Uani 0.50 1 d P C 2
H10B H 0.4369 -0.6316 0.1737 0.124 Uiso 0.50 1 calc PR C 2
H10C H 0.4849 -0.6822 0.1370 0.124 Uiso 0.50 1 calc PR C 2
H10A H 0.4428 -0.6228 0.1079 0.124 Uiso 0.50 1 calc PR C 2
C102 C -0.3033(7) -0.5053(4) -0.1094(4) 0.101(3) Uani 1 1 d . . .
H10F H -0.3541 -0.4938 -0.1399 0.121 Uiso 0.50 1 calc PR A 2
H10G H -0.3065 -0.5580 -0.1270 0.121 Uiso 0.50 1 calc PR A 2
H10E H -0.3015 -0.5568 -0.1254 0.121 Uiso 0.50 1 calc PR A 1
H10D H -0.3565 -0.4972 -0.1410 0.121 Uiso 0.50 1 calc PR A 1
C103 C -0.3321(6) -0.5048(5) -0.0551(4) 0.093(2) Uani 1 1 d . A .
H10H H -0.3283 -0.4521 -0.0368 0.111 Uiso 1 1 calc R . .
H10I H -0.4045 -0.5418 -0.0653 0.111 Uiso 1 1 calc R . .

loop_
_atom_site_aniso_label
_atom_site_aniso_U_11
_atom_site_aniso_U_22
_atom_site_aniso_U_33
_atom_site_aniso_U_23
_atom_site_aniso_U_13
_atom_site_aniso_U_12
P1 0.0675(8) 0.0558(8) 0.0832(10) 0.0211(7) 0.0315(7) 0.0330(7)
P2 0.0699(9) 0.1454(16) 0.0572(8) 0.0475(9) 0.0331(7) 0.0665(11)
F1 0.088(3) 0.153(4) 0.086(3) -0.002(3) 0.034(2) 0.021(3)
F2 0.151(5) 0.263(8) 0.096(4) 0.069(4) 0.028(3) 0.078(5)
F3 0.511(18) 0.066(3) 0.298(11) 0.010(5) 0.282(13) 0.006(6)
F4 0.140(5) 0.456(16) 0.237(9) -0.048(9) 0.105(6) 0.139(8)
F5 0.368(13) 0.103(5) 0.193(8) 0.006(5) 0.101(8) -0.043(6)
F6 0.083(2) 0.138(4) 0.068(2) 0.036(2) 0.0264(19) 0.019(2)
F7 0.160(4) 0.082(3) 0.106(3) 0.019(2) 0.074(3) 0.040(3)
F8 0.135(4) 0.106(3) 0.113(3) 0.010(3) 0.067(3) -0.003(3)
F9 0.270(7) 0.199(6) 0.091(3) 0.090(3) 0.101(4) 0.177(6)
F10 0.555(18) 0.504(17) 0.152(6) 0.179(8) 0.209(9) 0.491(16)
F11 0.324(12) 0.518(19) 0.164(6) 0.108(9) 0.056(7) 0.368(14)
F12 0.057(3) 0.66(2) 0.070(3) 0.075(6) 0.014(2) 0.038(6)
O1 0.0293(13) 0.0521(16) 0.0228(12) 0.0108(11) 0.0071(10) 0.0117(11)
O2 0.0390(15) 0.0469(16) 0.0314(13) 0.0100(12) 0.0098(11) 0.0146(13)
O3 0.0307(13) 0.0559(17) 0.0259(12) 0.0125(11) 0.0088(10) 0.0097(12)
O4 0.0442(15) 0.0320(14) 0.0431(15) 0.0097(11) 0.0079(12) 0.0089(12)
O5 0.0321(13) 0.0440(16) 0.0427(15) 0.0116(12) 0.0061(12) 0.0094(12)
O6 0.0353(14) 0.0438(16) 0.0421(15) 0.0148(12) 0.0088(12) 0.0108(12)
O7 0.0314(13) 0.0489(16) 0.0234(12) 0.0093(11) 0.0074(10) 0.0087(12)
O8 0.0459(16) 0.0424(16) 0.0411(15) 0.0111(12) 0.0152(12) 0.0177(13)
O9 0.0504(16) 0.0395(16) 0.0374(14) 0.0132(12) 0.0202(13) 0.0063(13)
O10 0.0348(14) 0.0330(14) 0.0610(18) 0.0107(13) 0.0185(13) 0.0063(11)
O11 0.0297(13) 0.0423(15) 0.0493(16) 0.0135(12) 0.0129(12) 0.0112(11)
O12 0.0329(14) 0.0490(16) 0.0499(16) 0.0215(13) 0.0148(12) 0.0107(12)
O13 0.0317(14) 0.0440(16) 0.0638(19) 0.0246(14) 0.0115(13) 0.0109(12)
O14 0.0376(15) 0.0443(16) 0.0527(17) 0.0196(13) 0.0087(13) 0.0077(13)
O15 0.0315(14) 0.0422(16) 0.069(2) 0.0201(14) 0.0128(13) 0.0096(12)
O16 0.0414(15) 0.0447(16) 0.0442(16) 0.0146(13) 0.0062(13) 0.0076(13)
O17 0.0323(14) 0.0315(14) 0.0681(19) 0.0128(13) 0.0169(13) 0.0065(11)
O18 0.0497(17) 0.0430(16) 0.0458(16) 0.0088(13) 0.0117(13) 0.0139(13)
O19 0.0396(15) 0.076(2) 0.0232(13) 0.0148(13) 0.0089(11) 0.0184(14)
O20 0.0488(17) 0.065(2) 0.0509(18) 0.0255(15) 0.0125(14) 0.0286(16)
O21 0.0525(18) 0.081(2) 0.0365(16) 0.0265(16) 0.0131(14) -0.0021(17)
O22 0.067(2) 0.0415(16) 0.0566(19) 0.0173(14) 0.0187(16) 0.0289(16)
O23 0.0462(18) 0.0399(17) 0.077(2) 0.0196(15) 0.0023(16) 0.0106(14)
O24 0.060(2) 0.0500(19) 0.0519(19) 0.0248(15) -0.0094(15) -0.0168(16)
O25 0.0459(17) 0.0510(19) 0.078(2) 0.0092(16) 0.0062(16) 0.0264(15)
O26 0.0361(16) 0.073(2) 0.066(2) 0.0103(17) 0.0207(15) 0.0135(15)
O27 0.052(2) 0.170(5) 0.0327(17) 0.033(2) 0.0104(16) -0.007(2)
O28 0.044(2) 0.066(3) 0.058(3) 0.010(3) 0.018(3) 0.001(2)
O29 0.091(6) 0.045(10) 0.061(4) -0.028(9) 0.044(3) -0.031(9)
O30 0.065(2) 0.079(2) 0.061(2) 0.0242(18) 0.0179(18) 0.037(2)
O32 0.076(2) 0.0414(17) 0.0552(19) 0.0124(14) 0.0185(17) 0.0283(17)
O33 0.0514(19) 0.0287(16) 0.101(3) 0.0191(17) -0.0145(19) -0.0017(14)
O34 0.044(2) 0.066(3) 0.058(3) 0.010(3) 0.018(3) 0.001(2)
O35 0.091(6) 0.045(10) 0.061(4) -0.028(9) 0.044(3) -0.031(9)
O36 0.072(7) 0.085(8) 0.053(3) 0.038(4) 0.037(6) 0.042(7)
O37 0.072(7) 0.085(8) 0.053(3) 0.038(4) 0.037(6) 0.042(7)
N 0.0306(15) 0.0313(16) 0.0326(16) 0.0094(12) 0.0076(13) 0.0053(13)
N2 0.0421(19) 0.0318(17) 0.051(2) 0.0059(14) 0.0107(16) 0.0151(15)
N34 0.0307(15) 0.0513(19) 0.0267(15) 0.0106(13) 0.0110(12) 0.0188(14)
N40 0.0282(15) 0.0370(16) 0.0284(15) 0.0115(12) 0.0094(12) 0.0107(13)
C1 0.036(2) 0.054(2) 0.0225(17) 0.0183(16) 0.0112(15) 0.0150(17)
C2 0.0289(18) 0.045(2) 0.0260(17) 0.0100(16) 0.0058(14) 0.0169(17)
C3 0.039(2) 0.042(2) 0.0298(18) 0.0164(16) 0.0127(15) 0.0130(17)
C4 0.038(2) 0.043(2) 0.0281(18) 0.0132(16) 0.0094(15) 0.0071(17)
C5 0.0308(18) 0.041(2) 0.0313(18) 0.0127(15) 0.0130(15) 0.0138(16)
C6 0.037(2) 0.042(2) 0.0284(18) 0.0112(15) 0.0115(15) 0.0145(17)
C7 0.0280(17) 0.037(2) 0.0338(18) 0.0137(15) 0.0103(15) 0.0101(15)
C8 0.0340(19) 0.035(2) 0.0316(18) 0.0102(15) 0.0092(15) 0.0076(16)
C9 0.0312(18) 0.048(2) 0.0256(17) 0.0110(15) 0.0112(14) 0.0211(16)
C10 0.0332(19) 0.041(2) 0.0269(17) 0.0122(15) 0.0089(15) 0.0139(17)
C11 0.0314(19) 0.049(2) 0.0331(19) 0.0170(16) 0.0120(15) 0.0139(17)
C12 0.0314(18) 0.051(2) 0.0195(16) 0.0103(15) 0.0065(14) 0.0128(17)
C13 0.0323(19) 0.048(2) 0.0326(19) 0.0149(17) 0.0066(15) 0.0106(17)
C14 0.035(2) 0.044(2) 0.035(2) 0.0148(16) 0.0095(16) 0.0116(17)
C15 0.0306(19) 0.048(2) 0.036(2) 0.0178(17) 0.0113(16) 0.0139(17)
C16 0.0336(19) 0.054(2) 0.0256(18) 0.0153(16) 0.0095(15) 0.0120(17)
C17 0.0294(18) 0.0338(19) 0.0327(18) 0.0101(15) 0.0069(15) 0.0040(15)
C18 0.0296(18) 0.049(2) 0.0203(16) 0.0096(15) 0.0069(14) 0.0113(16)
C19 0.0320(19) 0.044(2) 0.0305(18) 0.0131(16) 0.0096(15) 0.0096(16)
C20 0.0311(18) 0.045(2) 0.0326(19) 0.0175(16) 0.0135(15) 0.0129(16)
C21 0.041(2) 0.046(2) 0.0274(18) 0.0158(16) 0.0124(16) 0.0170(18)
C22 0.0322(19) 0.050(2) 0.0287(18) 0.0166(16) 0.0099(15) 0.0071(17)
C23 0.0285(17) 0.044(2) 0.0298(18) 0.0149(15) 0.0097(15) 0.0125(16)
C24 0.0339(19) 0.036(2) 0.0301(18) 0.0077(15) 0.0089(15) 0.0101(16)
C25 0.035(2) 0.051(2) 0.043(2) 0.0158(18) 0.0156(17) 0.0143(18)
C26 0.0289(18) 0.040(2) 0.0333(19) 0.0098(16) 0.0084(15) 0.0046(15)
C27 0.045(2) 0.041(2) 0.038(2) 0.0030(17) 0.0005(18) 0.0171(18)
C28 0.036(2) 0.050(2) 0.0279(18) 0.0119(16) 0.0084(15) 0.0169(18)
C29 0.043(2) 0.040(2) 0.041(2) 0.0126(17) 0.0076(18) 0.0147(18)
C30 0.036(2) 0.065(3) 0.051(3) 0.028(2) 0.0088(19) 0.005(2)
C31 0.038(2) 0.034(2) 0.036(2) 0.0043(15) 0.0004(16) 0.0149(16)
C32 0.042(2) 0.036(2) 0.055(3) 0.0057(19) 0.017(2) 0.0004(18)
C33 0.040(2) 0.039(2) 0.054(2) 0.0108(18) 0.0100(19) 0.0186(18)
C34 0.0330(19) 0.037(2) 0.043(2) 0.0121(17) 0.0094(16) 0.0089(16)
C35 0.036(2) 0.063(3) 0.0282(19) 0.0152(18) 0.0123(16) 0.0187(19)
C36 0.033(2) 0.040(2) 0.044(2) 0.0098(17) 0.0032(17) 0.0125(17)
C37 0.0306(19) 0.048(2) 0.045(2) 0.0187(18) 0.0103(17) 0.0114(17)
C38 0.047(2) 0.044(2) 0.050(2) 0.0103(19) 0.021(2) 0.0126(19)
C39 0.035(2) 0.055(2) 0.0220(17) 0.0069(16) 0.0072(15) 0.0154(18)
C40 0.036(2) 0.083(4) 0.063(3) 0.038(3) 0.024(2) 0.024(2)
C41 0.032(2) 0.045(2) 0.053(2) 0.0212(19) 0.0017(18) 0.0058(18)
C42 0.055(3) 0.044(2) 0.038(2) 0.0130(18) 0.0051(19) 0.015(2)
C43 0.036(2) 0.039(2) 0.050(2) 0.0066(18) -0.0008(18) 0.0081(17)
C44 0.035(2) 0.063(3) 0.0277(18) 0.0211(17) 0.0136(15) 0.0160(18)
C45 0.040(2) 0.071(3) 0.035(2) 0.024(2) 0.0139(18) 0.014(2)
C46 0.0317(19) 0.055(2) 0.0299(19) 0.0117(17) 0.0051(15) 0.0050(18)
C47 0.037(2) 0.050(2) 0.060(3) 0.015(2) 0.025(2) 0.0168(19)
C48 0.038(2) 0.076(3) 0.051(3) 0.032(2) 0.0149(19) 0.026(2)
C49 0.037(2) 0.044(2) 0.040(2) 0.0149(17) 0.0103(17) 0.0122(17)
C50 0.035(2) 0.053(3) 0.037(2) 0.0143(19) 0.0014(17) -0.0047(18)
C51 0.035(2) 0.057(3) 0.037(2) 0.0231(19) 0.0124(17) 0.0027(19)
C52 0.030(2) 0.041(2) 0.062(3) 0.008(2) 0.0080(19) 0.0071(17)
C53 0.051(3) 0.064(3) 0.062(3) 0.034(2) 0.029(2) 0.021(2)
C54 0.046(2) 0.055(3) 0.039(2) 0.0123(19) 0.0155(18) 0.022(2)
C55 0.067(3) 0.042(2) 0.040(2) 0.0108(18) 0.008(2) 0.006(2)
C56 0.035(2) 0.041(2) 0.056(3) 0.0042(19) 0.0078(19) 0.0133(18)
C57 0.057(3) 0.042(2) 0.049(2) 0.0127(19) 0.019(2) 0.009(2)
C58 0.042(2) 0.081(3) 0.0236(18) 0.019(2) 0.0113(16) 0.023(2)
C59 0.043(3) 0.067(3) 0.114(5) 0.045(3) 0.034(3) 0.021(2)
C60 0.034(2) 0.062(3) 0.051(3) 0.010(2) 0.0138(19) 0.009(2)
C61 0.030(2) 0.041(2) 0.064(3) 0.022(2) 0.0087(19) 0.0114(17)
C62 0.043(2) 0.052(3) 0.065(3) 0.023(2) 0.023(2) 0.007(2)
C63 0.039(2) 0.058(3) 0.037(2) 0.0165(19) 0.0082(17) 0.0120(19)
C64 0.041(2) 0.079(3) 0.050(3) 0.035(2) 0.016(2) 0.029(2)
C65 0.056(3) 0.034(2) 0.053(3) 0.0145(18) 0.023(2) 0.0066(19)
C66 0.038(2) 0.073(3) 0.038(2) 0.020(2) 0.0130(18) 0.018(2)
C67 0.054(3) 0.031(2) 0.061(3) 0.0089(19) 0.022(2) 0.0123(19)
C68 0.039(2) 0.073(3) 0.028(2) 0.0159(19) 0.0140(17) 0.016(2)
C69 0.038(2) 0.040(2) 0.054(2) 0.0058(18) 0.0050(18) 0.0187(18)
C70 0.034(2) 0.091(4) 0.037(2) 0.013(2) 0.0105(18) 0.016(2)
C71 0.050(2) 0.036(2) 0.039(2) 0.0106(17) 0.0015(18) 0.0165(19)
C72 0.050(3) 0.057(3) 0.050(3) 0.016(2) 0.013(2) -0.004(2)
C73 0.050(3) 0.071(3) 0.064(3) 0.034(3) 0.024(2) 0.024(2)
C74 0.043(2) 0.099(4) 0.0221(19) 0.017(2) 0.0109(17) 0.028(2)
C75 0.043(2) 0.037(2) 0.048(2) 0.0135(18) -0.0010(19) -0.0048(18)
C76 0.065(3) 0.042(3) 0.074(3) 0.022(2) 0.001(3) 0.005(2)
C77 0.051(4) 0.061(4) 0.068(4) 0.019(3) 0.030(3) 0.020(3)
C78 0.054(3) 0.061(3) 0.143(6) 0.020(4) 0.056(4) 0.011(3)
C79 0.054(3) 0.068(3) 0.062(3) 0.005(3) 0.017(3) -0.008(3)
C80 0.075(5) 0.056(4) 0.059(4) 0.016(3) 0.019(4) 0.013(4)
C81 0.094(5) 0.060(4) 0.109(6) 0.018(4) -0.007(4) 0.011(3)
C82 0.054(3) 0.073(3) 0.060(3) 0.023(3) 0.021(2) 0.029(3)
C83 0.071(4) 0.092(4) 0.063(3) 0.029(3) 0.024(3) 0.044(3)
C84 0.052(5) 0.074(5) 0.12(2) 0.023(14) 0.030(13) 0.018(4)
C85 0.114(6) 0.070(4) 0.090(5) 0.031(4) 0.019(4) 0.018(4)
C86 0.211(11) 0.092(6) 0.084(5) 0.010(4) 0.043(6) 0.077(7)
C87 0.066(4) 0.058(4) 0.159(8) 0.045(4) 0.022(4) 0.017(3)
C88 0.0293(18) 0.042(2) 0.037(2) 0.0125(16) 0.0108(15) 0.0109(16)
C89 0.039(2) 0.0327(19) 0.0244(17) 0.0094(14) 0.0018(15) 0.0081(16)
C90 0.0296(18) 0.0337(19) 0.0345(19) 0.0113(15) 0.0027(15) 0.0056(15)
C91 0.037(2) 0.0314(19) 0.037(2) 0.0076(16) 0.0077(16) 0.0070(16)
C92 0.056(3) 0.033(2) 0.033(2) 0.0099(16) 0.0024(18) 0.013(2)
C93 0.037(2) 0.039(2) 0.037(2) 0.0108(16) 0.0109(16) 0.0157(17)
C94 0.0297(18) 0.037(2) 0.0360(19) 0.0108(15) 0.0089(15) 0.0109(15)
C95 0.045(6) 0.032(3) 0.053(4) 0.008(3) 0.010(4) 0.008(4)
C96 0.050(4) 0.024(3) 0.054(5) 0.009(3) 0.020(3) 0.006(2)
C97 0.051(4) 0.061(4) 0.068(4) 0.019(3) 0.030(3) 0.020(3)
C98 0.075(5) 0.056(4) 0.059(4) 0.016(3) 0.019(4) 0.013(4)
C99 0.050(4) 0.024(3) 0.054(5) 0.009(3) 0.020(3) 0.006(2)
C100 0.045(6) 0.032(3) 0.053(4) 0.008(3) 0.010(4) 0.008(4)
C101 0.052(5) 0.074(5) 0.12(2) 0.023(14) 0.030(13) 0.018(4)
C102 0.100(6) 0.065(4) 0.102(6) 0.003(4) -0.036(5) 0.048(4)
C103 0.076(4) 0.086(5) 0.107(6) 0.016(4) -0.006(4) 0.050(4)

loop_
_atom_type_symbol
_atom_type_description
_atom_type_scat_dispersion_real
_atom_type_scat_dispersion_imag
_atom_type_scat_source
C C 0.0181 0.0091 'International Tables Vol C Tables 4.2.6.8 and 6.1.1.4'
H H 0.0000 0.0000 'International Tables Vol C Tables 4.2.6.8 and 6.1.1.4'
F F 0.0727 0.0534 'International Tables Vol C Tables 4.2.6.8 and 6.1.1.4'
N N 0.0311 0.0180 'International Tables Vol C Tables 4.2.6.8 and 6.1.1.4'
O O 0.0492 0.0322 'International Tables Vol C Tables 4.2.6.8 and 6.1.1.4'
P P 0.2955 0.4335 'International Tables Vol C Tables 4.2.6.8 and 6.1.1.4'

loop_
_geom_angle_atom_site_label_1
_geom_angle_atom_site_label_2
_geom_angle_atom_site_label_3
_geom_angle
_geom_angle_site_symmetry_1
_geom_angle_site_symmetry_3
F4 P1 F5 100.5(7) . .
F4 P1 F3 87.9(6) . .
F5 P1 F3 171.0(7) . .
F4 P1 F2 89.8(5) . .
F5 P1 F2 91.3(6) . .
F3 P1 F2 85.4(6) . .
F4 P1 F11 92.6(5) . .
F5 P1 F11 84.7(7) . .
F3 P1 F11 98.3(8) . .
F2 P1 F11 175.7(6) . .
F4 P1 F1 171.1(6) . .
F5 P1 F1 86.9(5) . .
F3 P1 F1 85.1(4) . .
F2 P1 F1 95.0(3) . .
F11 P1 F1 83.1(4) . .
F10 P2 F12 96.3(7) . .
F10 P2 F9 92.3(3) . .
F12 P2 F9 91.0(4) . .
F10 P2 F8 89.2(6) . .
F12 P2 F8 173.1(6) . .
F9 P2 F8 92.9(4) . .
F10 P2 F6 89.5(3) . .
F12 P2 F6 88.1(3) . .
F9 P2 F6 178.1(3) . .
F8 P2 F6 87.9(2) . .
F10 P2 F7 175.2(6) . .
F12 P2 F7 88.5(5) . .
F9 P2 F7 87.6(2) . .
F8 P2 F7 86.0(3) . .
F6 P2 F7 90.6(3) . .
C2 O1 C16 113.8(3) . .
C10 O3 C44 113.9(3) . .
C65 O4 C29 111.4(3) . .
C32 O5 C43 112.8(3) . .
C3 O6 C25 118.6(3) . .
C20 O7 C39 117.6(3) . .
C54 O8 C27 112.9(3) . .
C8 O10 C34 118.3(3) . .
C52 O11 C47 111.1(3) . .
C72 O12 C62 112.2(3) . .
C14 O13 C37 117.3(3) . .
C4 O14 C42 116.8(3) . .
C19 O15 C60 118.1(3) . .
C57 O16 C49 114.9(3) . .
C17 O17 C61 119.1(3) . .
C55 O18 C38 113.7(4) . .
C68 O19 C74 116.8(3) . .
C53 O20 C64 112.9(4) . .
C71 O23 C76 117.7(4) . .
C41 O24 C75 114.6(3) . .
C103 O25 C78 110.0(5) . .
C66 O26 C48 118.0(4) . .
C77 O28 C59 116.0(7) . .
C79 O29 C30 112.2(19) . .
C92 O33 C96 124.8(5) . .
C92 O33 C99 105.9(5) . .
C96 O33 C99 31.3(4) . .
C97 O34 C59 112.4(7) . .
C30 O35 C79 118(2) . .
C102 O36 C98 136.3(11) . .
C80 O37 C102 91.1(10) . .
C88 N C94 121.1(3) . .
C88 N C91 119.3(3) . .
C94 N C91 119.6(3) . .
C56 N2 C33 121.8(4) . .
C56 N2 C67 119.5(4) . .
C33 N2 C67 118.6(4) . .
C35 N34 C9 116.6(3) . .
C23 N40 C5 117.2(3) . .
C22 C1 C21 120.7(4) . .
C22 C1 C44 120.4(4) . .
C21 C1 C44 118.8(4) . .
O2 C2 O1 124.4(3) . .
O2 C2 C9 124.4(3) . .
O1 C2 C9 111.2(3) . .
O6 C3 C11 124.3(4) . .
O6 C3 C22 115.2(3) . .
C11 C3 C22 120.4(4) . .
O14 C4 C21 123.8(4) . .
O14 C4 C11 115.0(4) . .
C21 C4 C11 121.2(4) . .
N40 C5 C46 123.3(3) . .
N40 C5 C10 112.7(3) . .
C46 C5 C10 124.1(3) . .
C12 C6 C19 119.9(4) . .
C12 C6 H6 120.0 . .
C19 C6 H6 120.0 . .
C17 C7 C8 118.4(3) . .
C17 C7 H7 120.8 . .
C8 C7 H7 120.8 . .
O10 C8 C26 115.8(3) . .
O10 C8 C7 124.1(3) . .
C26 C8 C7 120.1(4) . .
N34 C9 C28 123.7(3) . .
N34 C9 C2 113.7(3) . .
C28 C9 C2 122.6(3) . .
O9 C10 O3 123.7(3) . .
O9 C10 C5 125.1(3) . .
O3 C10 C5 111.1(3) . .
C3 C11 C4 118.6(4) . .
C3 C11 H11 120.7 . .
C4 C11 H11 120.7 . .
C6 C12 C13 120.2(4) . .
C6 C12 C16 119.2(4) . .
C13 C12 C16 120.6(4) . .
C12 C13 C14 119.8(4) . .
C12 C13 H13 120.1 . .
C14 C13 H13 120.1 . .
O13 C14 C15 124.0(4) . .
O13 C14 C13 115.5(3) . .
C15 C14 C13 120.5(4) . .
C19 C15 C14 118.8(4) . .
C19 C15 H15 120.6 . .
C14 C15 H15 120.6 . .
O1 C16 C12 111.1(3) . .
O1 C16 H16A 109.4 . .
C12 C16 H16A 109.4 . .
O1 C16 H16B 109.4 . .
C12 C16 H16B 109.4 . .
H16A C16 H16B 108.0 . .
O17 C17 C7 124.1(3) . .
O17 C17 C24 114.2(3) . .
C7 C17 C24 121.6(3) . .
C26 C18 C24 120.1(4) . .
C26 C18 C39 120.4(3) . .
C24 C18 C39 119.5(4) . .
O15 C19 C6 116.2(4) . .
O15 C19 C15 123.0(3) . .
C6 C19 C15 120.7(4) . .
O21 C20 O7 125.0(4) . .
O21 C20 C23 123.0(4) . .
O7 C20 C23 112.0(3) . .
C4 C21 C1 119.2(4) . .
C4 C21 H21 120.4 . .
C1 C21 H21 120.4 . .
C1 C22 C3 119.9(4) . .
C1 C22 H22 120.1 . .
C3 C22 H22 120.1 . .
N40 C23 C51 123.5(3) . .
N40 C23 C20 116.7(3) . .
C51 C23 C20 119.8(3) . .
C18 C24 C17 119.2(4) . .
C18 C24 H24 120.4 . .
C17 C24 H24 120.4 . .
O6 C25 C54 108.3(3) . .
O6 C25 H25B 110.0 . .
C54 C25 H25B 110.0 . .
O6 C25 H25A 110.0 . .
C54 C25 H25A 110.0 . .
H25B C25 H25A 108.4 . .
C18 C26 C8 120.6(3) . .
C18 C26 H26 119.7 . .
C8 C26 H26 119.7 . .
O8 C27 C43 108.4(3) . .
O8 C27 H27B 110.0 . .
C43 C27 H27B 110.0 . .
O8 C27 H27A 110.0 . .
C43 C27 H27A 110.0 . .
H27B C27 H27A 108.4 . .
C9 C28 C63 118.9(4) . .
C9 C28 H28 120.6 . .
C63 C28 H28 120.6 . .
O4 C29 C34 109.5(3) . .
O4 C29 H29B 109.8 . .
C34 C29 H29B 109.8 . .
O4 C29 H29A 109.8 . .
C34 C29 H29A 109.8 . .
H29B C29 H29A 108.2 . .
O35 C30 O29 20(3) . .
O35 C30 C60 106.3(12) . .
O29 C30 C60 116.6(11) . .
O35 C30 H30D 110.5 . .
O29 C30 H30D 90.7 . .
C60 C30 H30D 110.5 . .
O35 C30 H30C 110.5 . .
O29 C30 H30C 117.9 . .
C60 C30 H30C 110.5 . .
H30D C30 H30C 108.7 . .
O35 C30 H30B 127.9 . .
O29 C30 H30B 108.2 . .
C60 C30 H30B 108.2 . .
H30D C30 H30B 19.4 . .
H30C C30 H30B 92.5 . .
O35 C30 H30A 97.4 . .
O29 C30 H30A 108.2 . .
C60 C30 H30A 108.2 . .
H30D C30 H30A 122.4 . .
H30C C30 H30A 15.4 . .
H30B C30 H30A 107.3 . .
C36 C31 C69 119.3(4) . .
C36 C31 C71 121.4(4) . .
C69 C31 C71 119.3(4) . .
O5 C32 C65 108.9(3) . .
O5 C32 H32B 109.9 . .
C65 C32 H32B 109.9 . .
O5 C32 H32A 109.9 . .
C65 C32 H32A 109.9 . .
H32B C32 H32A 108.3 . .
N2 C33 C36 120.4(4) . .
N2 C33 H33 119.8 . .
C36 C33 H33 119.8 . .
O10 C34 C29 108.2(3) . .
O10 C34 H34B 110.0 . .
C29 C34 H34B 110.0 . .
O10 C34 H34A 110.0 . .
C29 C34 H34A 110.0 . .
H34B C34 H34A 108.4 . .
N34 C35 C45 123.8(4) . .
N34 C35 C68 117.5(4) . .
C45 C35 C68 118.6(4) . .
C33 C36 C31 119.3(4) . .
C33 C36 H36 120.3 . .
C31 C36 H36 120.3 . .
O13 C37 C49 108.4(3) . .
O13 C37 H37B 110.0 . .
C49 C37 H37B 110.0 . .
O13 C37 H37A 110.0 . .
C49 C37 H37A 110.0 . .
H37B C37 H37A 108.4 . .
O18 C38 C47 109.7(4) . .
O18 C38 H38B 109.7 . .
C47 C38 H38B 109.7 . .
O18 C38 H38A 109.7 . .
C47 C38 H38A 109.7 . .
H38B C38 H38A 108.2 . .
O7 C39 C18 107.3(3) . .
O7 C39 H39A 110.2 . .
C18 C39 H39A 110.2 . .
O7 C39 H39B 110.2 . .
C18 C39 H39B 110.2 . .
H39A C39 H39B 108.5 . .
C66 C40 C59 118.2(5) . .
C66 C40 H40 120.9 . .
C59 C40 H40 120.9 . .
O24 C41 C61 108.0(4) . .
O24 C41 H41A 110.1 . .
C61 C41 H41A 110.1 . .
O24 C41 H41B 110.1 . .
C61 C41 H41B 110.1 . .
H41A C41 H41B 108.4 . .
O14 C42 C55 108.8(4) . .
O14 C42 H42B 109.9 . .
C55 C42 H42B 109.9 . .
O14 C42 H42A 109.9 . .
C55 C42 H42A 109.9 . .
H42B C42 H42A 108.3 . .
O5 C43 C27 109.2(3) . .
O5 C43 H43A 109.8 . .
C27 C43 H43A 109.8 . .
O5 C43 H43B 109.8 . .
C27 C43 H43B 109.8 . .
H43A C43 H43B 108.3 . .
O3 C44 C1 111.4(3) . .
O3 C44 H44B 109.3 . .
C1 C44 H44B 109.3 . .
O3 C44 H44A 109.3 . .
C1 C44 H44A 109.3 . .
H44B C44 H44A 108.0 . .
C63 C45 C35 118.5(4) . .
C63 C45 H45 120.7 . .
C35 C45 H45 120.7 . .
C50 C46 C5 118.5(4) . .
C50 C46 H46 120.8 . .
C5 C46 H46 120.8 . .
O11 C47 C38 110.3(3) . .
O11 C47 H47B 109.6 . .
C38 C47 H47B 109.6 . .
O11 C47 H47A 109.6 . .
C38 C47 H47A 109.6 . .
H47B C47 H47A 108.1 . .
O26 C48 C64 108.2(4) . .
O26 C48 H48A 110.1 . .
C64 C48 H48A 110.1 . .
O26 C48 H48B 110.1 . .
C64 C48 H48B 110.1 . .
H48A C48 H48B 108.4 . .
O16 C49 C37 109.6(3) . .
O16 C49 H49A 109.8 . .
C37 C49 H49A 109.8 . .
O16 C49 H49B 109.8 . .
C37 C49 H49B 109.8 . .
H49A C49 H49B 108.2 . .
C51 C50 C46 119.3(4) . .
C51 C50 H50 120.4 . .
C46 C50 H50 120.4 . .
C50 C51 C23 118.2(4) . .
C50 C51 H51 120.9 . .
C23 C51 H51 120.9 . .
O11 C52 C75 110.0(3) . .
O11 C52 H52B 109.7 . .
C75 C52 H52B 109.7 . .
O11 C52 H52A 109.7 . .
C75 C52 H52A 109.7 . .
H52B C52 H52A 108.2 . .
O20 C53 C62 109.3(4) . .
O20 C53 H53A 109.8 . .
C62 C53 H53A 109.8 . .
O20 C53 H53B 109.8 . .
C62 C53 H53B 109.8 . .
H53A C53 H53B 108.3 . .
O8 C54 C25 110.0(3) . .
O8 C54 H54A 109.7 . .
C25 C54 H54A 109.7 . .
O8 C54 H54B 109.7 . .
C25 C54 H54B 109.7 . .
H54A C54 H54B 108.2 . .
O18 C55 C42 113.6(4) . .
O18 C55 H55B 108.9 . .
C42 C55 H55B 108.9 . .
O18 C55 H55A 108.9 . .
C42 C55 H55A 108.9 . .
H55B C55 H55A 107.7 . .
N2 C56 C69 119.8(4) . .
N2 C56 H56 120.1 . .
C69 C56 H56 120.1 . .
O16 C57 C72 115.2(4) . .
O16 C57 H57B 108.5 . .
C72 C57 H57B 108.5 . .
O16 C57 H57A 108.5 . .
C72 C57 H57A 108.5 . .
H57B C57 H57A 107.5 . .
C73 C58 C70 119.7(4) . .
C73 C58 C74 121.2(5) . .
C70 C58 C74 119.1(4) . .
O28 C59 C40 112.8(6) . .
O28 C59 C73 124.0(6) . .
C40 C59 C73 121.6(5) . .
O28 C59 O34 38.2(4) . .
C40 C59 O34 123.7(5) . .
C73 C59 O34 109.4(6) . .
O15 C60 C30 109.5(4) . .
O15 C60 H60A 109.8 . .
C30 C60 H60A 109.8 . .
O15 C60 H60B 109.8 . .
C30 C60 H60B 109.8 . .
H60A C60 H60B 108.2 . .
O17 C61 C41 107.8(4) . .
O17 C61 H61A 110.2 . .
C41 C61 H61A 110.2 . .
O17 C61 H61B 110.2 . .
C41 C61 H61B 110.2 . .
H61A C61 H61B 108.5 . .
O12 C62 C53 110.2(4) . .
O12 C62 H62A 109.6 . .
C53 C62 H62A 109.6 . .
O12 C62 H62B 109.6 . .
C53 C62 H62B 109.6 . .
H62A C62 H62B 108.1 . .
C45 C63 C28 118.3(4) . .
C45 C63 H63 120.8 . .
C28 C63 H63 120.8 . .
O20 C64 C48 108.4(4) . .
O20 C64 H64B 110.0 . .
C48 C64 H64B 110.0 . .
O20 C64 H64A 110.0 . .
C48 C64 H64A 110.0 . .
H64B C64 H64A 108.4 . .
O4 C65 C32 109.1(4) . .
O4 C65 H65A 109.9 . .
C32 C65 H65A 109.9 . .
O4 C65 H65B 109.9 . .
C32 C65 H65B 109.9 . .
H65A C65 H65B 108.3 . .
O26 C66 C40 123.5(4) . .
O26 C66 C70 115.7(4) . .
C40 C66 C70 120.8(5) . .
N2 C67 C67 108.4(5) . 2_545
N2 C67 H67A 110.0 . .
C67 C67 H67A 110.0 2_545 .
N2 C67 H67B 110.0 . .
C67 C67 H67B 110.0 2_545 .
H67A C67 H67B 108.4 . .
O27 C68 O19 124.2(4) . .
O27 C68 C35 123.2(4) . .
O19 C68 C35 112.6(3) . .
C56 C69 C31 119.3(4) . .
C56 C69 H69 120.3 . .
C31 C69 H69 120.3 . .
C58 C70 C66 120.3(5) . .
C58 C70 H70 119.9 . .
C66 C70 H70 119.9 . .
O22 C71 O23 126.5(4) . .
O22 C71 C31 122.5(4) . .
O23 C71 C31 111.0(4) . .
O12 C72 C57 111.1(4) . .
O12 C72 H72B 109.4 . .
C57 C72 H72B 109.4 . .
O12 C72 H72A 109.4 . .
C57 C72 H72A 109.4 . .
H72B C72 H72A 108.0 . .
C58 C73 C59 119.4(5) . .
C58 C73 H73 120.3 . .
C59 C73 H73 120.3 . .
O19 C74 C58 107.1(3) . .
O19 C74 H74B 110.3 . .
C58 C74 H74B 110.3 . .
O19 C74 H74A 110.3 . .
C58 C74 H74A 110.3 . .
H74B C74 H74A 108.5 . .
O24 C75 C52 109.5(4) . .
O24 C75 H75B 109.8 . .
C52 C75 H75B 109.8 . .
O24 C75 H75A 109.8 . .
C52 C75 H75A 109.8 . .
H75B C75 H75A 108.2 . .
C81 C76 O23 108.5(5) . .
C81 C76 H76B 110.0 . .
O23 C76 H76B 110.0 . .
C81 C76 H76A 110.0 . .
O23 C76 H76A 110.0 . .
H76B C76 H76A 108.4 . .
O28 C77 C80 110.9(9) . .
O28 C77 H77A 109.4 . .
C80 C77 H77A 109.4 . .
O28 C77 H77B 109.4 . .
C80 C77 H77B 109.4 . .
H77A C77 H77B 108.0 . .
O25 C78 C79 110.4(4) . .
O25 C78 H78B 109.6 . .
C79 C78 H78B 109.6 . .
O25 C78 H78A 109.6 . .
C79 C78 H78A 109.6 . .
H78B C78 H78A 108.1 . .
O29 C79 C78 121.0(14) . .
O29 C79 O35 20(2) . .
C78 C79 O35 105.0(14) . .
O29 C79 H79A 107.1 . .
C78 C79 H79A 107.1 . .
O35 C79 H79A 103.8 . .
O29 C79 H79B 107.1 . .
C78 C79 H79B 107.1 . .
O35 C79 H79B 126.0 . .
H79A C79 H79B 106.8 . .
O37 C80 C77 91.6(9) . .
O37 C80 H80A 113.4 . .
C77 C80 H80A 113.4 . .
O37 C80 H80B 113.4 . .
C77 C80 H80B 113.4 . .
H80A C80 H80B 110.7 . .
C76 C81 H81C 109.5 . .
C76 C81 H81A 109.5 . .
H81C C81 H81A 109.5 . .
C76 C81 H81B 109.5 . .
H81C C81 H81B 109.5 . .
H81A C81 H81B 109.5 . .
O30 C82 C101 117.7(16) . .
O30 C82 C83 123.6(5) . .
C101 C82 C83 118.0(16) . .
O30 C82 C84 122.5(15) . .
C101 C82 C84 23.0(12) . .
C83 C82 C84 112.3(14) . .
C82 C83 H83B 109.5 . .
C82 C83 H83C 109.5 . .
H83B C83 H83C 109.5 . .
C82 C83 H83A 109.5 . .
H83B C83 H83A 109.5 . .
H83C C83 H83A 109.5 . .
C82 C84 H84B 109.5 . .
C82 C84 H84C 109.5 . .
C82 C84 H84A 109.5 . .
C87 C85 H85C 109.5 . .
C87 C85 H85B 109.5 . .
H85C C85 H85B 109.5 . .
C87 C85 H85A 109.5 . .
H85C C85 H85A 109.5 . .
H85B C85 H85A 109.5 . .
C87 C86 H86C 109.5 . .
C87 C86 H86A 109.5 . .
H86C C86 H86A 109.5 . .
C87 C86 H86B 109.5 . .
H86C C86 H86B 109.5 . .
H86A C86 H86B 109.5 . .
O31 C87 C85 126.3(9) . .
O31 C87 C86 118.2(9) . .
C85 C87 C86 115.6(7) . .
N C88 C93 120.5(3) . .
N C88 H88 119.7 . .
C93 C88 H88 119.7 . .
C90 C89 C93 119.6(3) . .
C90 C89 C92 122.4(4) . .
C93 C89 C92 117.9(4) . .
C94 C90 C89 118.8(4) . .
C94 C90 H90 120.6 . .
C89 C90 H90 120.6 . .
N C91 C91 109.5(4) . 2_766
N C91 H91B 109.8 . .
C91 C91 H91B 109.8 2_766 .
N C91 H91A 109.8 . .
C91 C91 H91A 109.8 2_766 .
H91B C91 H91A 108.2 . .
O32 C92 O33 126.6(4) . .
O32 C92 C89 121.9(4) . .
O33 C92 C89 111.5(4) . .
C88 C93 C89 119.2(4) . .
C88 C93 H93 120.4 . .
C89 C93 H93 120.4 . .
N C94 C90 120.7(4) . .
N C94 H94 119.7 . .
C90 C94 H94 119.7 . .
C99 C95 H95A 109.5 . .
C99 C95 H95C 109.5 . .
H95A C95 H95C 109.5 . .
C99 C95 H95B 109.5 . .
H95A C95 H95B 109.5 . .
H95C C95 H95B 109.5 . .
O33 C96 C100 106.0(7) . .
O33 C96 H96A 110.5 . .
C100 C96 H96A 110.5 . .
O33 C96 H96B 110.5 . .
C100 C96 H96B 110.5 . .
H96A C96 H96B 108.7 . .
O34 C97 C98 116.6(10) . .
O34 C97 H97B 108.2 . .
C98 C97 H97B 108.2 . .
O34 C97 H97A 108.2 . .
C98 C97 H97A 108.2 . .
H97B C97 H97A 107.3 . .
C97 C98 O36 114.6(9) . .
C97 C98 H98B 108.6 . .
O36 C98 H98B 108.6 . .
C97 C98 H98A 108.6 . .
O36 C98 H98A 108.6 . .
H98B C98 H98A 107.6 . .
C95 C99 O33 123.2(10) . .
C95 C99 H99A 106.5 . .
O33 C99 H99A 106.5 . .
C95 C99 H99B 106.5 . .
O33 C99 H99B 106.5 . .
H99A C99 H99B 106.5 . .
C82 C101 H10B 109.5 . .
C82 C101 H10C 109.5 . .
H10B C101 H10C 109.5 . .
C82 C101 H10A 109.5 . .
H10B C101 H10A 109.5 . .
H10C C101 H10A 109.5 . .
O36 C102 C103 111.8(9) . .
O36 C102 O37 3.7(11) . .
C103 C102 O37 112.7(7) . .
O36 C102 H10F 106.4 . .
C103 C102 H10F 109.1 . .
O37 C102 H10F 109.1 . .
O36 C102 H10G 112.5 . .
C103 C102 H10G 109.1 . .
O37 C102 H10G 109.1 . .
H10F C102 H10G 107.8 . .
O36 C102 H10E 109.2 . .
C103 C102 H10E 109.2 . .
O37 C102 H10E 105.7 . .
H10F C102 H10E 111.1 . .
H10G C102 H10E 3.8 . .
O36 C102 H10D 109.2 . .
C103 C102 H10D 109.2 . .
O37 C102 H10D 111.8 . .
H10F C102 H10D 3.5 . .
H10G C102 H10D 104.6 . .
H10E C102 H10D 107.9 . .
O25 C103 C102 109.3(6) . .
O25 C103 H10H 109.8 . .
C102 C103 H10H 109.8 . .
O25 C103 H10I 109.8 . .
C102 C103 H10I 109.8 . .
H10H C103 H10I 108.3 . .

loop_
_geom_bond_atom_site_label_1
_geom_bond_atom_site_label_2
_geom_bond_distance
_geom_bond_site_symmetry_2
P1 F4 1.471(5) .
P1 F5 1.477(7) .
P1 F3 1.490(7) .
P1 F2 1.490(6) .
P1 F11 1.537(7) .
P1 F1 1.582(4) .
P2 F10 1.519(7) .
P2 F12 1.526(7) .
P2 F9 1.558(4) .
P2 F8 1.564(5) .
P2 F6 1.588(4) .
P2 F7 1.595(5) .
O1 C2 1.349(4) .
O1 C16 1.457(4) .
O2 C2 1.198(5) .
O3 C10 1.350(4) .
O3 C44 1.459(4) .
O4 C65 1.418(5) .
O4 C29 1.419(5) .
O5 C32 1.417(5) .
O5 C43 1.418(5) .
O6 C3 1.370(5) .
O6 C25 1.434(5) .
O7 C20 1.313(5) .
O7 C39 1.458(4) .
O8 C54 1.408(5) .
O8 C27 1.420(5) .
O9 C10 1.193(5) .
O10 C8 1.359(5) .
O10 C34 1.433(5) .
O11 C52 1.421(5) .
O11 C47 1.439(5) .
O12 C72 1.402(6) .
O12 C62 1.424(5) .
O13 C14 1.372(5) .
O13 C37 1.441(5) .
O14 C4 1.371(5) .
O14 C42 1.423(5) .
O15 C19 1.369(5) .
O15 C60 1.411(5) .
O16 C57 1.419(5) .
O16 C49 1.422(5) .
O17 C17 1.373(4) .
O17 C61 1.416(5) .
O18 C55 1.418(5) .
O18 C38 1.422(6) .
O19 C68 1.309(5) .
O19 C74 1.467(5) .
O20 C53 1.411(6) .
O20 C64 1.420(5) .
O21 C20 1.205(5) .
O22 C71 1.204(5) .
O23 C71 1.323(6) .
O23 C76 1.459(6) .
O24 C41 1.396(5) .
O24 C75 1.424(5) .
O25 C103 1.393(7) .
O25 C78 1.438(8) .
O26 C66 1.364(6) .
O26 C48 1.433(5) .
O27 C68 1.201(5) .
O28 C77 1.293(13) .
O28 C59 1.342(8) .
O29 C79 1.38(3) .
O29 C30 1.48(2) .
O30 C82 1.213(6) .
O31 C87 1.186(9) .
O32 C92 1.193(6) .
O33 C92 1.318(6) .
O33 C96 1.482(9) .
O33 C99 1.563(9) .
O34 C97 1.389(12) .
O34 C59 1.579(9) .
O35 C30 1.22(3) .
O35 C79 1.53(2) .
O36 C102 1.192(12) .
O36 C98 1.861(17) .
O37 C80 1.324(18) .
O37 C102 1.818(12) .
N C88 1.344(5) .
N C94 1.357(5) .
N C91 1.478(5) .
N2 C56 1.341(6) .
N2 C33 1.347(6) .
N2 C67 1.485(5) .
N34 C35 1.334(5) .
N34 C9 1.338(5) .
N40 C23 1.329(5) .
N40 C5 1.342(5) .
C1 C22 1.371(6) .
C1 C21 1.391(6) .
C1 C44 1.514(5) .
C2 C9 1.497(5) .
C3 C11 1.388(6) .
C3 C22 1.399(6) .
C4 C21 1.382(6) .
C4 C11 1.400(6) .
C5 C46 1.385(5) .
C5 C10 1.498(5) .
C6 C12 1.381(6) .
C6 C19 1.389(5) .
C6 H6 0.9300 .
C7 C17 1.382(6) .
C7 C8 1.401(5) .
C7 H7 0.9300 .
C8 C26 1.395(6) .
C9 C28 1.382(6) .
C11 H11 0.9300 .
C12 C13 1.385(6) .
C12 C16 1.510(5) .
C13 C14 1.393(6) .
C13 H13 0.9300 .
C14 C15 1.392(6) .
C15 C19 1.390(6) .
C15 H15 0.9300 .
C16 H16A 0.9700 .
C16 H16B 0.9700 .
C17 C24 1.397(5) .
C18 C26 1.377(6) .
C18 C24 1.386(5) .
C18 C39 1.506(5) .
C20 C23 1.500(5) .
C21 H21 0.9300 .
C22 H22 0.9300 .
C23 C51 1.396(6) .
C24 H24 0.9300 .
C25 C54 1.489(6) .
C25 H25B 0.9700 .
C25 H25A 0.9700 .
C26 H26 0.9300 .
C27 C43 1.492(7) .
C27 H27B 0.9700 .
C27 H27A 0.9700 .
C28 C63 1.385(6) .
C28 H28 0.9300 .
C29 C34 1.496(6) .
C29 H29B 0.9700 .
C29 H29A 0.9700 .
C30 C60 1.496(7) .
C30 H30D 0.9700 .
C30 H30C 0.9700 .
C30 H30B 0.9700 .
C30 H30A 0.9700 .
C31 C36 1.380(6) .
C31 C69 1.398(6) .
C31 C71 1.497(6) .
C32 C65 1.503(6) .
C32 H32B 0.9700 .
C32 H32A 0.9700 .
C33 C36 1.365(6) .
C33 H33 0.9300 .
C34 H34B 0.9700 .
C34 H34A 0.9700 .
C35 C45 1.389(6) .
C35 C68 1.498(5) .
C36 H36 0.9300 .
C37 C49 1.493(6) .
C37 H37B 0.9700 .
C37 H37A 0.9700 .
C38 C47 1.500(6) .
C38 H38B 0.9700 .
C38 H38A 0.9700 .
C39 H39A 0.9700 .
C39 H39B 0.9700 .
C40 C66 1.373(7) .
C40 C59 1.373(8) .
C40 H40 0.9300 .
C41 C61 1.492(6) .
C41 H41A 0.9700 .
C41 H41B 0.9700 .
C42 C55 1.512(7) .
C42 H42B 0.9700 .
C42 H42A 0.9700 .
C43 H43A 0.9700 .
C43 H43B 0.9700 .
C44 H44B 0.9700 .
C44 H44A 0.9700 .
C45 C63 1.384(6) .
C45 H45 0.9300 .
C46 C50 1.380(6) .
C46 H46 0.9300 .
C47 H47B 0.9700 .
C47 H47A 0.9700 .
C48 C64 1.487(7) .
C48 H48A 0.9700 .
C48 H48B 0.9700 .
C49 H49A 0.9700 .
C49 H49B 0.9700 .
C50 C51 1.373(6) .
C50 H50 0.9300 .
C51 H51 0.9300 .
C52 C75 1.488(7) .
C52 H52B 0.9700 .
C52 H52A 0.9700 .
C53 C62 1.497(7) .
C53 H53A 0.9700 .
C53 H53B 0.9700 .
C54 H54A 0.9700 .
C54 H54B 0.9700 .
C55 H55B 0.9700 .
C55 H55A 0.9700 .
C56 C69 1.373(6) .
C56 H56 0.9300 .
C57 C72 1.512(6) .
C57 H57B 0.9700 .
C57 H57A 0.9700 .
C58 C73 1.369(7) .
C58 C70 1.371(8) .
C58 C74 1.498(6) .
C59 C73 1.392(7) .
C60 H60A 0.9700 .
C60 H60B 0.9700 .
C61 H61A 0.9700 .
C61 H61B 0.9700 .
C62 H62A 0.9700 .
C62 H62B 0.9700 .
C63 H63 0.9300 .
C64 H64B 0.9700 .
C64 H64A 0.9700 .
C65 H65A 0.9700 .
C65 H65B 0.9700 .
C66 C70 1.390(7) .
C67 C67 1.515(9) 2_545
C67 H67A 0.9700 .
C67 H67B 0.9700 .
C69 H69 0.9300 .
C70 H70 0.9300 .
C72 H72B 0.9700 .
C72 H72A 0.9700 .
C73 H73 0.9300 .
C74 H74B 0.9700 .
C74 H74A 0.9700 .
C75 H75B 0.9700 .
C75 H75A 0.9700 .
C76 C81 1.426(9) .
C76 H76B 0.9700 .
C76 H76A 0.9700 .
C77 C80 1.520(15) .
C77 H77A 0.9700 .
C77 H77B 0.9700 .
C78 C79 1.474(10) .
C78 H78B 0.9700 .
C78 H78A 0.9700 .
C79 H79A 0.9700 .
C79 H79B 0.9700 .
C80 H80A 0.9700 .
C80 H80B 0.9700 .
C81 H81C 0.9600 .
C81 H81A 0.9600 .
C81 H81B 0.9600 .
C82 C101 1.46(4) .
C82 C83 1.487(8) .
C82 C84 1.58(4) .
C83 H83B 0.9600 .
C83 H83C 0.9600 .
C83 H83A 0.9600 .
C84 H84B 0.9600 .
C84 H84C 0.9600 .
C84 H84A 0.9600 .
C85 C87 1.490(10) .
C85 H85C 0.9600 .
C85 H85B 0.9600 .
C85 H85A 0.9600 .
C86 C87 1.515(12) .
C86 H86C 0.9600 .
C86 H86A 0.9600 .
C86 H86B 0.9600 .
C88 C93 1.365(6) .
C88 H88 0.9300 .
C89 C90 1.393(6) .
C89 C93 1.394(6) .
C89 C92 1.506(6) .
C90 C94 1.365(6) .
C90 H90 0.9300 .
C91 C91 1.522(8) 2_766
C91 H91B 0.9700 .
C91 H91A 0.9700 .
C93 H93 0.9300 .
C94 H94 0.9300 .
C95 C99 1.084(14) .
C95 H95A 0.9600 .
C95 H95C 0.9600 .
C95 H95B 0.9600 .
C96 C100 1.515(14) .
C96 H96A 0.9700 .
C96 H96B 0.9700 .
C97 C98 1.403(15) .
C97 H97B 0.9700 .
C97 H97A 0.9700 .
C98 H98B 0.9700 .
C98 H98A 0.9700 .
C99 H99A 0.9700 .
C99 H99B 0.9700 .
C100 H10J 0.9600 .
C100 H10K 0.9600 .
C100 H10L 0.9600 .
C101 H10B 0.9600 .
C101 H10C 0.9600 .
C101 H10A 0.9600 .
C102 C103 1.404(12) .
C102 H10F 0.9700 .
C102 H10G 0.9700 .
C102 H10E 0.9700 .
C102 H10D 0.9700 .
C103 H10H 0.9700 .
C103 H10I 0.9700 .
